data_7242114
loop_
_publ_author_name
'Zhang, Mei-Li'
'Bai, Ye'
'Ren, Yi-Xia'
'Wang, Ji-Jiang'
'Yang, Xiao-Gang'
'Ma, Lu-Fang'

_publ_section_title
;
 Structural diversity and photocatalytic activity of six Co(ii)/Ni(ii)
 complexes with three flexible phenylenediacetate isomers
;
_journal_issue 7
_journal_name_full CrystEngComm
_journal_page_first 1616
_journal_page_last 1627
_journal_paper_doi 10.1039/D0CE01702G
_journal_volume 23
_journal_year 2021
_chemical_formula_moiety 'C78 H72 N16 Ni3 O16, 2(H2 O)'
_chemical_formula_sum 'C78 H76 N16 Ni3 O18'
_chemical_formula_weight 1701.67
_space_group_crystal_system triclinic
_space_group_IT_number 2
_space_group_name_Hall '-P 1'
_space_group_name_H-M_alt 'P -1'
_atom_sites_solution_hydrogens mixed
_atom_sites_solution_primary dual
_audit_creation_date 2018-09-07
_audit_creation_method
;
Olex2 1.2
(compiled 2018.05.29 svn.r3508 for OlexSys, GUI svn.r5506)
;
_audit_update_record
;
2018-12-28 deposited with the CCDC.	2021-01-18 downloaded from the CCDC.
;
_cell_angle_alpha 103.4100(10)
_cell_angle_beta 108.6770(10)
_cell_angle_gamma 95.7550(10)
_cell_formula_units_Z 1
_cell_length_a 11.0003(6)
_cell_length_b 12.7408(7)
_cell_length_c 15.3439(8)
_cell_measurement_reflns_used 8142
_cell_measurement_temperature 293.15
_cell_measurement_theta_max 30.672
_cell_measurement_theta_min 2.345
_cell_volume 1945.82(18)
_computing_cell_refinement 'SAINT v7.68A (Bruker, 2009)'
_computing_data_reduction 'SAINT v7.68A (Bruker, 2009)'
_computing_molecular_graphics 'Olex2 (Dolomanov et al., 2009)'
_computing_publication_material 'Olex2 (Dolomanov et al., 2009)'
_computing_structure_refinement 'ShelXL (Sheldrick, 2015)'
_computing_structure_solution 'ShelXT (Sheldrick, 2015)'
_diffrn_ambient_temperature 293.15
_diffrn_measured_fraction_theta_full 0.988
_diffrn_measured_fraction_theta_max 0.793
_diffrn_measurement_device_type 'Bruker P4'
_diffrn_radiation_type MoK\a
_diffrn_radiation_wavelength 0.71073
_diffrn_reflns_av_R_equivalents 0.0106
_diffrn_reflns_av_unetI/netI 0.0208
_diffrn_reflns_Laue_measured_fraction_full 0.988
_diffrn_reflns_Laue_measured_fraction_max 0.793
_diffrn_reflns_limit_h_max 15
_diffrn_reflns_limit_h_min -11
_diffrn_reflns_limit_k_max 13
_diffrn_reflns_limit_k_min -16
_diffrn_reflns_limit_l_max 21
_diffrn_reflns_limit_l_min -15
_diffrn_reflns_number 12865
_diffrn_reflns_point_group_measured_fraction_full 0.988
_diffrn_reflns_point_group_measured_fraction_max 0.793
_diffrn_reflns_theta_full 25.242
_diffrn_reflns_theta_max 30.837
_diffrn_reflns_theta_min 2.634
_exptl_absorpt_coefficient_mu 0.799
_exptl_absorpt_correction_T_max 0.7461
_exptl_absorpt_correction_T_min 0.6256
_exptl_absorpt_correction_type multi-scan
_exptl_absorpt_process_details
'SADABS-2008/1 (Bruker,2008) was used for absorption correction. wR2(int) was 0.0434 before and 0.0212 after correction. The Ratio of minimum to maximum transmission is 0.8385. The \l/2 correction factor is 0.0015.'
_exptl_crystal_colour colourless
_exptl_crystal_colour_primary colourless
_exptl_crystal_density_diffrn 1.452
_exptl_crystal_description block
_exptl_crystal_F_000 884
_refine_diff_density_max 1.184
_refine_diff_density_min -0.350
_refine_diff_density_rms 0.069
_refine_ls_extinction_method none
_refine_ls_goodness_of_fit_ref 1.212
_refine_ls_hydrogen_treatment constr
_refine_ls_matrix_type full
_refine_ls_number_parameters 579
_refine_ls_number_reflns 9695
_refine_ls_number_restraints 3
_refine_ls_restrained_S_all 1.221
_refine_ls_R_factor_all 0.0550
_refine_ls_R_factor_gt 0.0492
_refine_ls_shift/su_max 0.001
_refine_ls_shift/su_mean 0.000
_refine_ls_structure_factor_coef Fsqd
_refine_ls_weighting_details 'w=1/[\s^2^(Fo^2^)+(0.0470P)^2^+2.3386P] where P=(Fo^2^+2Fc^2^)/3'
_refine_ls_weighting_scheme calc
_refine_ls_wR_factor_gt 0.1383
_refine_ls_wR_factor_ref 0.1408
_reflns_Friedel_coverage 0.000
_reflns_number_gt 8515
_reflns_number_total 9695
_reflns_threshold_expression 'I > 2\s(I)'
_cod_data_source_file d0ce01702g2.cif
_cod_data_source_block yd0686_0m
_cod_depositor_comments 'Adding full bibliography for 7242112--7242117.cif.'
_cod_database_code 7242114
_shelx_shelxl_version_number 2018/3
_shelx_space_group_comment
;
The symmetry employed for this shelxl refinement is uniquely defined
by the following loop, which should always be used as a source of
symmetry information in preference to the above space-group names.
They are only intended as comments.
;
_olex2_refinement_description
;
1. Fixed Uiso
 At 1.2 times of:
  All C(H) groups, All C(H,H) groups
 At 1.5 times of:
  All O(H,H) groups
2. Restrained distances
 C13-C14 = C9-C10 = C11-C12
 1.4 with sigma of 0.02
3. Others
 Fixed Sof: O5(0.5) O10(0.5) C8(0.5) H8C(0.5) H8D(0.5) C9(0.5) C14(0.5)
 H14(0.5) C13(0.5) H13(0.5) C12(0.5) H12(0.5) C11(0.5) H11(0.5) C10(0.5)
 C43(0.5) H43A(0.5) H43B(0.5) C45(0.5) C46(0.5)
4.a Free rotating group:
 O9(H9A,H9B)
4.b Rotating group:
 O6(H6A,H6B), O8(H8A,H8B)
4.c Secondary CH2 refined with riding coordinates:
 C2(H2A,H2B), C5(H5A,H5B), C8(H8C,H8D), C43(H43A,H43B)
4.d Aromatic/amide H refined with riding coordinates:
 C14(H14), C13(H13), C12(H12), C11(H11), C15(H15), C17(H17), C19(H19),
 C20(H20), C21(H21), C22(H22), C23(H23), C24(H24), C25(H25), C26(H26), C27(H27),
  C29(H29), C31(H31), C32(H32), C33(H33), C34(H34), C35(H35), C36(H36),
 C37(H37), C38(H38), C39(H39), C40(H40), C41(H41), C42(H42)
;
_olex2_submission_special_instructions 'No special instructions were received'

loop_
_space_group_symop_operation_xyz
'x, y, z'
'-x, -y, -z'

loop_
_atom_site_label
_atom_site_type_symbol
_atom_site_fract_x
_atom_site_fract_y
_atom_site_fract_z
_atom_site_U_iso_or_equiv
_atom_site_adp_type
_atom_site_occupancy
_atom_site_site_symmetry_order
_atom_site_calc_flag
_atom_site_refinement_flags_posn
_atom_site_refinement_flags_adp
_atom_site_refinement_flags_occupancy
_atom_site_disorder_assembly
_atom_site_disorder_group
Ni1 Ni 0.000000 0.000000 1.000000 0.03017(12) Uani 1 2 d S T P . .
Ni2 Ni 0.42406(3) 0.31693(3) 0.73398(2) 0.03138(10) Uani 1 1 d . . . . .
O1 O 0.0524(2) 0.05425(17) 0.89772(14) 0.0408(5) Uani 1 1 d . . . . .
O2 O -0.0853(3) -0.0696(3) 0.76624(17) 0.0723(9) Uani 1 1 d . . . . .
O3 O 0.3796(2) 0.20289(18) 0.79974(14) 0.0427(5) Uani 1 1 d . . . . .
O4 O 0.4589(2) 0.42116(17) 0.65546(15) 0.0416(5) Uani 1 1 d . . . . .
O5 O 0.3845(7) 0.4281(5) 0.2717(5) 0.0741(18) Uani 0.5 1 d . . . A 1
O10 O 0.5537(10) 0.5713(5) 0.7679(4) 0.108(3) Uani 0.5 1 d . . . B 2
O6 O 0.4728(3) 0.4439(2) 0.86396(18) 0.0563(6) Uani 1 1 d . . . . .
H6A H 0.544074 0.489008 0.874356 0.085 Uiso 1 1 d GR . . . .
H6B H 0.493352 0.416638 0.912486 0.085 Uiso 1 1 d GR . . . .
O7 O 0.4523(2) 0.2911(2) 0.95556(16) 0.0506(6) Uani 1 1 d . . . . .
O8 O -0.1870(2) -0.07687(18) 0.90092(15) 0.0440(5) Uani 1 1 d . . . . .
H8A H -0.208044 -0.141436 0.906565 0.066 Uiso 1 1 d GR . . . .
H8B H -0.186463 -0.089857 0.843285 0.066 Uiso 1 1 d GR . . . .
N1 N 0.6149(2) 0.2922(2) 0.77640(17) 0.0359(5) Uani 1 1 d . . . . .
N2 N 0.8301(2) 0.33484(18) 0.83106(16) 0.0321(5) Uani 1 1 d . . . . .
N3 N 1.1139(2) 0.69229(19) 0.93306(17) 0.0348(5) Uani 1 1 d . . . . .
N4 N 1.0777(2) 0.86138(19) 0.96604(17) 0.0352(5) Uani 1 1 d . . . . .
N5 N 0.2361(2) 0.3507(2) 0.69971(19) 0.0413(6) Uani 1 1 d . . . . .
N6 N 0.0212(2) 0.3223(2) 0.64281(18) 0.0380(5) Uani 1 1 d . . . . .
N7 N -0.2922(2) -0.02151(19) 0.49113(16) 0.0350(5) Uani 1 1 d . . . . .
N8 N -0.3610(2) -0.18713(19) 0.39080(16) 0.0333(5) Uani 1 1 d . . . . .
C1 C 0.0146(3) 0.0037(3) 0.8109(2) 0.0415(7) Uani 1 1 d . . . . .
C2 C 0.0999(3) 0.0331(3) 0.7548(2) 0.0457(7) Uani 1 1 d . . . . .
H2A H 0.044620 0.022990 0.688801 0.055 Uiso 1 1 calc R . . . .
H2B H 0.141304 0.110009 0.781910 0.055 Uiso 1 1 calc R . . . .
C3 C 0.2042(3) -0.0357(3) 0.7564(2) 0.0439(7) Uani 1 1 d . . . . .
C4 C 0.3290(3) -0.0038(3) 0.8258(2) 0.0430(7) Uani 1 1 d . . . . .
C5 C 0.3675(3) 0.0993(3) 0.9082(2) 0.0449(7) Uani 1 1 d . . . . .
H5A H 0.441376 0.091319 0.959862 0.054 Uiso 1 1 calc R . . . .
H5B H 0.295471 0.105464 0.931483 0.054 Uiso 1 1 calc R . . . .
C6 C 0.4036(3) 0.2063(3) 0.8858(2) 0.0354(6) Uani 1 1 d . . . . .
C8 C 0.5069(10) 0.5806(9) 0.6078(7) 0.046(2) Uani 0.5 1 d . . . A -1
H8C H 0.435796 0.545390 0.547559 0.055 Uiso 0.5 1 calc R . . A -1
H8D H 0.494794 0.654982 0.630876 0.055 Uiso 0.5 1 calc R . . A -1
C9 C 0.6347(6) 0.5841(5) 0.5915(4) 0.0388(12) Uani 0.5 1 d D . . A -1
C14 C 0.7554(9) 0.6589(6) 0.6659(5) 0.060(2) Uani 0.5 1 d D . . A -1
H14 H 0.745418 0.703921 0.719334 0.072 Uiso 0.5 1 calc R . . A -1
C13 C 0.8610(7) 0.6662(6) 0.6633(7) 0.065(2) Uani 0.5 1 d D . . A -1
H13 H 0.932108 0.709262 0.715594 0.078 Uiso 0.5 1 calc R . . A -1
C12 C 0.8799(7) 0.6024(7) 0.5705(7) 0.066(2) Uani 0.5 1 d D . . A -1
H12 H 0.960093 0.612715 0.562386 0.079 Uiso 0.5 1 calc R . . A -1
C11 C 0.7780(8) 0.5334(6) 0.5042(5) 0.0531(18) Uani 0.5 1 d D . . A -1
H11 H 0.789721 0.490711 0.450498 0.064 Uiso 0.5 1 calc R . . A -1
C10 C 0.6492(6) 0.5199(4) 0.5093(4) 0.0381(12) Uani 0.5 1 d D . . A -1
C15 C 0.7158(3) 0.3711(2) 0.8035(2) 0.0346(6) Uani 1 1 d . . . . .
H15 H 0.710005 0.443531 0.803811 0.041 Uiso 1 1 calc R . . . .
C16 C 0.9576(3) 0.3998(2) 0.86690(18) 0.0313(5) Uani 1 1 d . . . . .
C17 C 0.9727(3) 0.5126(2) 0.8795(2) 0.0337(6) Uani 1 1 d . . . . .
H17 H 0.899830 0.545001 0.862083 0.040 Uiso 1 1 calc R . . . .
C18 C 1.0970(3) 0.5761(2) 0.91817(19) 0.0325(5) Uani 1 1 d . . . . .
C19 C 1.0281(3) 0.7570(2) 0.9474(2) 0.0334(5) Uani 1 1 d . . . . .
H19 H 0.944359 0.730983 0.944455 0.040 Uiso 1 1 calc R . . . .
C20 C 1.2015(3) 0.8633(3) 0.9632(2) 0.0436(7) Uani 1 1 d . . . . .
H20 H 1.260170 0.926777 0.973724 0.052 Uiso 1 1 calc R . . . .
C21 C 1.2264(3) 0.7611(3) 0.9433(3) 0.0465(7) Uani 1 1 d . . . . .
H21 H 1.303026 0.740849 0.937636 0.056 Uiso 1 1 calc R . . . .
C22 C 1.2067(3) 0.5288(3) 0.9429(2) 0.0438(7) Uani 1 1 d . . . . .
H22 H 1.290060 0.571987 0.969146 0.053 Uiso 1 1 calc R . . . .
C23 C 1.1897(3) 0.4163(3) 0.9279(3) 0.0490(8) Uani 1 1 d . . . . .
H23 H 1.262882 0.383872 0.943414 0.059 Uiso 1 1 calc R . . . .
C24 C 1.0663(3) 0.3504(3) 0.8902(2) 0.0418(7) Uani 1 1 d . . . . .
H24 H 1.056524 0.274765 0.880606 0.050 Uiso 1 1 calc R . . . .
C25 C 0.7967(3) 0.2235(3) 0.8205(3) 0.0461(7) Uani 1 1 d . . . . .
H25 H 0.853537 0.175194 0.833632 0.055 Uiso 1 1 calc R . . . .
C26 C 0.6649(3) 0.1996(3) 0.7872(2) 0.0467(7) Uani 1 1 d . . . . .
H26 H 0.615200 0.130363 0.773605 0.056 Uiso 1 1 calc R . . . .
C27 C 0.1293(3) 0.2766(3) 0.6618(2) 0.0405(6) Uani 1 1 d . . . . .
H27 H 0.127448 0.201351 0.649330 0.049 Uiso 1 1 calc R . . . .
C28 C -0.1114(3) 0.2646(2) 0.6029(2) 0.0354(6) Uani 1 1 d . . . . .
C29 C -0.1382(3) 0.1514(2) 0.5651(2) 0.0367(6) Uani 1 1 d . . . . .
H29 H -0.070580 0.112937 0.565254 0.044 Uiso 1 1 calc R . . . .
C30 C -0.2669(3) 0.0961(2) 0.52712(19) 0.0356(6) Uani 1 1 d . . . . .
C31 C -0.3502(3) -0.0810(2) 0.39890(19) 0.0349(6) Uani 1 1 d . . . . .
H31 H -0.378827 -0.051255 0.347676 0.042 Uiso 1 1 calc R . . . .
C32 C -0.3061(3) -0.1957(3) 0.4823(2) 0.0389(6) Uani 1 1 d . . . . .
H32 H -0.299975 -0.261456 0.498437 0.047 Uiso 1 1 calc R . . . .
C33 C -0.2625(3) -0.0949(3) 0.5454(2) 0.0426(7) Uani 1 1 d . . . . .
H33 H -0.221053 -0.078118 0.611455 0.051 Uiso 1 1 calc R . . . .
C34 C -0.3686(3) 0.1512(3) 0.5251(2) 0.0429(7) Uani 1 1 d . . . . .
H34 H -0.454564 0.113102 0.499130 0.051 Uiso 1 1 calc R . . . .
C35 C -0.3407(3) 0.2641(3) 0.5624(2) 0.0457(7) Uani 1 1 d . . . . .
H35 H -0.408677 0.302334 0.561187 0.055 Uiso 1 1 calc R . . . .
C36 C -0.2125(3) 0.3213(3) 0.6016(2) 0.0411(6) Uani 1 1 d . . . . .
H36 H -0.194702 0.397310 0.626728 0.049 Uiso 1 1 calc R . . . .
C37 C 0.0647(3) 0.4343(3) 0.6738(3) 0.0516(8) Uani 1 1 d . . . . .
H37 H 0.013603 0.488211 0.671717 0.062 Uiso 1 1 calc R . . . .
C38 C 0.1961(3) 0.4499(3) 0.7078(3) 0.0516(8) Uani 1 1 d . . . . .
H38 H 0.251656 0.518155 0.733012 0.062 Uiso 1 1 calc R . . . .
C39 C 0.4216(4) -0.0705(4) 0.8211(3) 0.0628(10) Uani 1 1 d . . . . .
H39 H 0.505557 -0.048601 0.866778 0.075 Uiso 1 1 calc R . . . .
C40 C 0.3904(6) -0.1683(4) 0.7497(4) 0.0859(15) Uani 1 1 d . . . . .
H40 H 0.452514 -0.212372 0.747934 0.103 Uiso 1 1 calc R . . . .
C41 C 0.2675(6) -0.1997(4) 0.6817(4) 0.0876(16) Uani 1 1 d . . . . .
H41 H 0.245863 -0.265215 0.633262 0.105 Uiso 1 1 calc R . . . .
C42 C 0.1757(5) -0.1340(3) 0.6851(3) 0.0633(10) Uani 1 1 d . . . . .
H42 H 0.092556 -0.156183 0.638393 0.076 Uiso 1 1 calc R . . . .
O9 O 0.6884(4) 0.7266(3) 0.9086(2) 0.0863(10) Uani 1 1 d . . . . .
H9A H 0.620993 0.723235 0.924279 0.129 Uiso 1 1 d G . . . .
H9B H 0.659717 0.694517 0.848830 0.129 Uiso 1 1 d G . . . .
C43 C 0.5374(11) 0.4429(8) 0.4273(6) 0.048(2) Uani 0.5 1 d . . . A -1
H43A H 0.467174 0.426122 0.450173 0.057 Uiso 0.5 1 calc R . . A -1
H43B H 0.565908 0.374659 0.407167 0.057 Uiso 0.5 1 calc R . . A -1
C45 C 0.483(3) 0.485(2) 0.3396(15) 0.038(3) Uani 0.5 1 d . . . . .
C46 C 0.503(3) 0.517(2) 0.6809(16) 0.042(3) Uani 0.5 1 d . . . . .

loop_
_atom_site_aniso_label
_atom_site_aniso_U_11
_atom_site_aniso_U_22
_atom_site_aniso_U_33
_atom_site_aniso_U_23
_atom_site_aniso_U_13
_atom_site_aniso_U_12
Ni1 0.0323(2) 0.0274(2) 0.0288(2) 0.00758(18) 0.00917(18) 0.00285(18)
Ni2 0.02961(17) 0.03115(19) 0.03041(17) 0.00821(13) 0.00908(13) -0.00120(13)
O1 0.0493(12) 0.0401(11) 0.0345(10) 0.0111(8) 0.0178(9) 0.0040(9)
O2 0.0529(15) 0.111(2) 0.0341(12) 0.0120(14) 0.0079(11) -0.0229(15)
O3 0.0500(12) 0.0436(12) 0.0316(10) 0.0136(9) 0.0126(9) -0.0046(9)
O4 0.0448(11) 0.0366(11) 0.0430(11) 0.0153(9) 0.0143(9) 0.0012(9)
O5 0.086(4) 0.046(3) 0.054(3) 0.009(3) -0.011(3) -0.014(3)
O10 0.212(10) 0.043(3) 0.050(3) -0.009(3) 0.059(5) -0.051(4)
O6 0.0720(17) 0.0423(13) 0.0511(13) 0.0030(10) 0.0282(13) -0.0026(12)
O7 0.0611(14) 0.0477(13) 0.0369(11) 0.0108(10) 0.0100(10) 0.0110(11)
O8 0.0402(11) 0.0452(12) 0.0389(11) 0.0077(9) 0.0092(9) 0.0003(9)
N1 0.0329(11) 0.0356(12) 0.0324(11) 0.0076(9) 0.0055(9) 0.0010(9)
N2 0.0312(11) 0.0284(11) 0.0323(11) 0.0061(9) 0.0069(9) 0.0054(9)
N3 0.0307(11) 0.0316(12) 0.0412(12) 0.0082(9) 0.0135(10) 0.0044(9)
N4 0.0356(12) 0.0328(12) 0.0358(11) 0.0096(9) 0.0117(10) 0.0036(9)
N5 0.0314(12) 0.0422(14) 0.0490(14) 0.0119(11) 0.0147(11) 0.0016(10)
N6 0.0305(11) 0.0376(13) 0.0428(13) 0.0086(10) 0.0117(10) 0.0030(10)
N7 0.0328(11) 0.0334(12) 0.0311(11) 0.0052(9) 0.0058(9) 0.0000(9)
N8 0.0308(11) 0.0357(12) 0.0298(10) 0.0089(9) 0.0077(9) 0.0013(9)
C1 0.0390(15) 0.0538(18) 0.0362(14) 0.0218(13) 0.0117(12) 0.0123(13)
C2 0.0502(18) 0.0564(19) 0.0373(15) 0.0235(14) 0.0172(13) 0.0106(15)
C3 0.0542(18) 0.0488(18) 0.0380(15) 0.0182(13) 0.0246(14) 0.0093(14)
C4 0.0523(18) 0.0465(17) 0.0423(15) 0.0232(13) 0.0241(14) 0.0127(14)
C5 0.0523(18) 0.0509(18) 0.0341(14) 0.0191(13) 0.0149(13) 0.0065(14)
C6 0.0295(12) 0.0457(16) 0.0339(13) 0.0156(12) 0.0111(10) 0.0095(11)
C8 0.058(6) 0.038(5) 0.049(5) 0.018(4) 0.024(4) 0.015(4)
C9 0.054(3) 0.029(3) 0.039(3) 0.017(2) 0.018(3) 0.010(2)
C14 0.105(7) 0.038(3) 0.033(3) 0.009(3) 0.025(4) 0.006(4)
C13 0.037(3) 0.038(4) 0.084(6) 0.007(4) -0.016(4) -0.006(3)
C12 0.038(3) 0.073(5) 0.104(7) 0.065(5) 0.020(4) 0.014(3)
C11 0.084(5) 0.049(4) 0.059(4) 0.036(3) 0.047(4) 0.036(4)
C10 0.053(3) 0.023(2) 0.038(3) 0.015(2) 0.013(3) 0.004(2)
C15 0.0310(13) 0.0313(13) 0.0372(13) 0.0074(11) 0.0081(11) 0.0057(11)
C16 0.0300(12) 0.0332(13) 0.0301(12) 0.0080(10) 0.0097(10) 0.0084(10)
C17 0.0282(12) 0.0333(14) 0.0383(13) 0.0087(11) 0.0095(11) 0.0104(11)
C18 0.0318(13) 0.0298(13) 0.0348(13) 0.0065(10) 0.0118(10) 0.0069(10)
C19 0.0308(13) 0.0314(13) 0.0374(13) 0.0098(11) 0.0113(11) 0.0058(10)
C20 0.0404(16) 0.0361(15) 0.0573(19) 0.0137(14) 0.0228(14) 0.0008(12)
C21 0.0372(15) 0.0404(16) 0.067(2) 0.0142(15) 0.0266(15) 0.0050(13)
C22 0.0265(13) 0.0455(17) 0.0577(19) 0.0157(14) 0.0111(13) 0.0087(12)
C23 0.0344(15) 0.0467(18) 0.072(2) 0.0233(16) 0.0190(15) 0.0196(14)
C24 0.0382(15) 0.0356(15) 0.0550(18) 0.0149(13) 0.0174(13) 0.0143(12)
C25 0.0441(16) 0.0312(15) 0.0577(19) 0.0152(13) 0.0087(14) 0.0080(13)
C26 0.0430(16) 0.0302(15) 0.0551(18) 0.0122(13) 0.0043(14) -0.0013(12)
C27 0.0332(14) 0.0386(15) 0.0489(16) 0.0114(13) 0.0149(12) 0.0046(12)
C28 0.0309(13) 0.0382(15) 0.0328(13) 0.0060(11) 0.0100(10) 0.0019(11)
C29 0.0306(13) 0.0378(15) 0.0373(14) 0.0058(11) 0.0095(11) 0.0058(11)
C30 0.0345(13) 0.0353(14) 0.0312(12) 0.0054(11) 0.0087(11) -0.0006(11)
C31 0.0335(13) 0.0362(14) 0.0297(12) 0.0092(10) 0.0060(10) 0.0008(11)
C32 0.0382(14) 0.0390(15) 0.0365(14) 0.0153(12) 0.0067(11) 0.0046(12)
C33 0.0447(16) 0.0443(17) 0.0310(13) 0.0117(12) 0.0035(12) 0.0046(13)
C34 0.0301(13) 0.0456(17) 0.0488(17) 0.0103(14) 0.0121(12) 0.0020(12)
C35 0.0347(15) 0.0482(18) 0.0562(19) 0.0128(15) 0.0187(14) 0.0132(13)
C36 0.0380(15) 0.0363(15) 0.0453(16) 0.0049(12) 0.0154(12) 0.0046(12)
C37 0.0429(17) 0.0380(17) 0.066(2) 0.0074(15) 0.0142(16) 0.0069(14)
C38 0.0405(17) 0.0384(17) 0.067(2) 0.0071(15) 0.0158(16) -0.0005(13)
C39 0.065(2) 0.067(3) 0.070(2) 0.029(2) 0.030(2) 0.027(2)
C40 0.106(4) 0.075(3) 0.100(4) 0.027(3) 0.056(3) 0.048(3)
C41 0.124(5) 0.056(3) 0.090(4) 0.002(2) 0.059(4) 0.023(3)
C42 0.080(3) 0.055(2) 0.052(2) 0.0065(17) 0.028(2) 0.000(2)
O9 0.100(3) 0.089(2) 0.0624(19) 0.0128(17) 0.0353(18) -0.016(2)
C43 0.078(7) 0.026(4) 0.038(4) 0.012(3) 0.018(4) 0.004(4)
C45 0.046(6) 0.026(4) 0.040(8) 0.005(5) 0.018(5) 0.001(4)
C46 0.053(7) 0.036(5) 0.042(8) 0.013(6) 0.023(5) 0.005(4)

loop_
_atom_type_symbol
_atom_type_description
_atom_type_scat_dispersion_real
_atom_type_scat_dispersion_imag
_atom_type_scat_source
C C 0.0033 0.0016 'International Tables Vol C Tables 4.2.6.8 and 6.1.1.4'
H H 0.0000 0.0000 'International Tables Vol C Tables 4.2.6.8 and 6.1.1.4'
N N 0.0061 0.0033 'International Tables Vol C Tables 4.2.6.8 and 6.1.1.4'
Ni Ni 0.3393 1.1124 'International Tables Vol C Tables 4.2.6.8 and 6.1.1.4'
O O 0.0106 0.0060 'International Tables Vol C Tables 4.2.6.8 and 6.1.1.4'

loop_
_geom_angle_atom_site_label_1
_geom_angle_atom_site_label_2
_geom_angle_atom_site_label_3
_geom_angle
_geom_angle_site_symmetry_1
_geom_angle_site_symmetry_3
_geom_angle_publ_flag
O1 Ni1 O1 180.0 2_557 . ?
O1 Ni1 O8 88.09(9) . 2_557 ?
O1 Ni1 O8 91.91(9) . . ?
O1 Ni1 O8 91.91(9) 2_557 2_557 ?
O1 Ni1 O8 88.09(9) 2_557 . ?
O1 Ni1 N4 88.67(9) 2_557 2_667 ?
O1 Ni1 N4 91.33(9) . 2_667 ?
O1 Ni1 N4 88.67(9) . 1_445 ?
O1 Ni1 N4 91.33(9) 2_557 1_445 ?
O8 Ni1 O8 180.0 . 2_557 ?
N4 Ni1 O8 87.56(9) 2_667 . ?
N4 Ni1 O8 92.44(9) 2_667 2_557 ?
N4 Ni1 O8 87.56(9) 1_445 2_557 ?
N4 Ni1 O8 92.44(9) 1_445 . ?
N4 Ni1 N4 180.0 2_667 1_445 ?
O3 Ni2 O4 174.62(8) . . ?
O3 Ni2 O6 90.14(9) . . ?
O3 Ni2 N1 88.72(9) . . ?
O3 Ni2 N5 91.57(10) . . ?
O3 Ni2 N8 86.06(9) . 2_556 ?
O4 Ni2 O6 94.98(9) . . ?
O4 Ni2 N5 87.07(10) . . ?
O4 Ni2 N8 88.73(9) . 2_556 ?
N1 Ni2 O4 92.99(9) . . ?
N1 Ni2 O6 89.48(10) . . ?
N1 Ni2 N5 176.11(10) . . ?
N1 Ni2 N8 94.17(9) . 2_556 ?
N5 Ni2 O6 86.64(11) . . ?
N5 Ni2 N8 89.72(10) . 2_556 ?
N8 Ni2 O6 174.66(9) 2_556 . ?
C1 O1 Ni1 125.2(2) . . ?
C6 O3 Ni2 132.6(2) . . ?
C45 O4 Ni2 144.9(10) 2_666 . ?
C46 O4 Ni2 130.1(9) . . ?
C46 O4 C45 17.9(12) . 2_666 ?
C45 O5 C46 18.1(11) . 2_666 ?
C46 O10 C45 11.3(18) . 2_666 ?
Ni2 O6 H6A 110.8 . . ?
Ni2 O6 H6B 110.1 . . ?
H6A O6 H6B 103.3 . . ?
Ni1 O8 H8A 110.4 . . ?
Ni1 O8 H8B 110.1 . . ?
H8A O8 H8B 103.7 . . ?
C15 N1 Ni2 123.1(2) . . ?
C15 N1 C26 105.8(2) . . ?
C26 N1 Ni2 131.0(2) . . ?
C15 N2 C16 126.3(2) . . ?
C15 N2 C25 106.2(2) . . ?
C25 N2 C16 127.5(2) . . ?
C19 N3 C18 126.9(2) . . ?
C19 N3 C21 106.9(2) . . ?
C21 N3 C18 126.0(2) . . ?
C19 N4 Ni1 130.3(2) . 1_665 ?
C19 N4 C20 105.2(2) . . ?
C20 N4 Ni1 124.4(2) . 1_665 ?
C27 N5 Ni2 124.8(2) . . ?
C27 N5 C38 105.5(3) . . ?
C38 N5 Ni2 129.7(2) . . ?
C27 N6 C28 126.3(3) . . ?
C27 N6 C37 106.3(3) . . ?
C37 N6 C28 127.4(3) . . ?
C31 N7 C30 126.5(2) . . ?
C31 N7 C33 107.3(2) . . ?
C33 N7 C30 126.2(2) . . ?
C31 N8 Ni2 128.13(18) . 2_556 ?
C31 N8 C32 105.9(2) . . ?
C32 N8 Ni2 125.53(19) . 2_556 ?
O1 C1 O2 125.7(3) . . ?
O1 C1 C2 116.8(3) . . ?
O2 C1 C2 117.4(3) . . ?
C1 C2 H2A 109.0 . . ?
C1 C2 H2B 109.0 . . ?
H2A C2 H2B 107.8 . . ?
C3 C2 C1 112.8(3) . . ?
C3 C2 H2A 109.0 . . ?
C3 C2 H2B 109.0 . . ?
C4 C3 C2 122.6(3) . . ?
C42 C3 C2 119.0(3) . . ?
C42 C3 C4 118.4(3) . . ?
C3 C4 C5 122.2(3) . . ?
C3 C4 C39 119.3(3) . . ?
C39 C4 C5 118.5(3) . . ?
C4 C5 H5A 108.3 . . ?
C4 C5 H5B 108.3 . . ?
C4 C5 C6 115.9(2) . . ?
H5A C5 H5B 107.4 . . ?
C6 C5 H5A 108.3 . . ?
C6 C5 H5B 108.3 . . ?
O3 C6 O7 125.4(3) . . ?
O3 C6 C5 117.5(3) . . ?
O7 C6 C5 117.0(3) . . ?
H8C C8 H8D 108.0 . . ?
C9 C8 H8C 109.4 . . ?
C9 C8 H8D 109.4 . . ?
C9 C8 C46 111.1(12) . . ?
C46 C8 H8C 109.4 . . ?
C46 C8 H8D 109.4 . . ?
C14 C9 C8 119.8(6) . . ?
C10 C9 C8 123.6(6) . . ?
C10 C9 C14 116.6(6) . . ?
C9 C14 H14 116.9 . . ?
C13 C14 C9 126.3(7) . . ?
C13 C14 H14 116.9 . . ?
C14 C13 H13 120.7 . . ?
C14 C13 C12 118.6(7) . . ?
C12 C13 H13 120.7 . . ?
C13 C12 H12 121.4 . . ?
C11 C12 C13 117.2(7) . . ?
C11 C12 H12 121.4 . . ?
C12 C11 H11 118.0 . . ?
C12 C11 C10 124.0(7) . . ?
C10 C11 H11 118.0 . . ?
C9 C10 C11 116.8(6) . . ?
C9 C10 C43 123.2(7) . . ?
C11 C10 C43 120.0(7) . . ?
N1 C15 N2 111.9(2) . . ?
N1 C15 H15 124.1 . . ?
N2 C15 H15 124.1 . . ?
C17 C16 N2 119.7(2) . . ?
C17 C16 C24 120.5(3) . . ?
C24 C16 N2 119.8(3) . . ?
C16 C17 H17 120.3 . . ?
C18 C17 C16 119.4(2) . . ?
C18 C17 H17 120.3 . . ?
C17 C18 N3 120.0(2) . . ?
C17 C18 C22 121.0(3) . . ?
C22 C18 N3 119.0(3) . . ?
N3 C19 H19 124.2 . . ?
N4 C19 N3 111.5(2) . . ?
N4 C19 H19 124.2 . . ?
N4 C20 H20 124.6 . . ?
C21 C20 N4 110.9(3) . . ?
C21 C20 H20 124.6 . . ?
N3 C21 H21 127.3 . . ?
C20 C21 N3 105.5(3) . . ?
C20 C21 H21 127.3 . . ?
C18 C22 H22 120.7 . . ?
C23 C22 C18 118.7(3) . . ?
C23 C22 H22 120.7 . . ?
C22 C23 H23 119.1 . . ?
C22 C23 C24 121.7(3) . . ?
C24 C23 H23 119.1 . . ?
C16 C24 H24 120.7 . . ?
C23 C24 C16 118.6(3) . . ?
C23 C24 H24 120.7 . . ?
N2 C25 H25 127.0 . . ?
C26 C25 N2 106.0(3) . . ?
C26 C25 H25 127.0 . . ?
N1 C26 H26 124.9 . . ?
C25 C26 N1 110.2(3) . . ?
C25 C26 H26 124.9 . . ?
N5 C27 N6 111.9(3) . . ?
N5 C27 H27 124.1 . . ?
N6 C27 H27 124.1 . . ?
C29 C28 N6 119.6(3) . . ?
C36 C28 N6 120.3(3) . . ?
C36 C28 C29 120.1(3) . . ?
C28 C29 H29 120.4 . . ?
C28 C29 C30 119.2(3) . . ?
C30 C29 H29 120.4 . . ?
C29 C30 N7 118.3(3) . . ?
C34 C30 N7 120.2(3) . . ?
C34 C30 C29 121.5(3) . . ?
N7 C31 H31 124.5 . . ?
N8 C31 N7 111.0(2) . . ?
N8 C31 H31 124.5 . . ?
N8 C32 H32 124.9 . . ?
C33 C32 N8 110.2(3) . . ?
C33 C32 H32 124.9 . . ?
N7 C33 H33 127.2 . . ?
C32 C33 N7 105.6(2) . . ?
C32 C33 H33 127.2 . . ?
C30 C34 H34 120.6 . . ?
C30 C34 C35 118.7(3) . . ?
C35 C34 H34 120.6 . . ?
C34 C35 H35 119.6 . . ?
C34 C35 C36 120.9(3) . . ?
C36 C35 H35 119.6 . . ?
C28 C36 C35 119.6(3) . . ?
C28 C36 H36 120.2 . . ?
C35 C36 H36 120.2 . . ?
N6 C37 H37 127.0 . . ?
C38 C37 N6 106.1(3) . . ?
C38 C37 H37 127.0 . . ?
N5 C38 H38 124.9 . . ?
C37 C38 N5 110.2(3) . . ?
C37 C38 H38 124.9 . . ?
C4 C39 H39 119.4 . . ?
C40 C39 C4 121.1(4) . . ?
C40 C39 H39 119.4 . . ?
C39 C40 H40 120.3 . . ?
C41 C40 C39 119.5(4) . . ?
C41 C40 H40 120.3 . . ?
C40 C41 H41 120.1 . . ?
C40 C41 C42 119.9(4) . . ?
C42 C41 H41 120.1 . . ?
C3 C42 H42 119.1 . . ?
C41 C42 C3 121.8(4) . . ?
C41 C42 H42 119.1 . . ?
H9A O9 H9B 104.5 . . ?
C10 C43 H43A 108.4 . . ?
C10 C43 H43B 108.4 . . ?
C10 C43 C45 115.6(12) . . ?
H43A C43 H43B 107.5 . . ?
C45 C43 H43A 108.4 . . ?
C45 C43 H43B 108.4 . . ?
O4 C45 O10 99.7(11) 2_666 2_666 ?
O4 C45 C43 115.7(19) 2_666 . ?
O5 C45 O4 126(2) . 2_666 ?
O5 C45 O10 42.6(8) . 2_666 ?
O5 C45 C43 118.6(16) . . ?
C43 C45 O10 130.8(18) . 2_666 ?
C46 C45 O4 70(7) 2_666 2_666 ?
C46 C45 O5 82(8) 2_666 . ?
C46 C45 O10 39(7) 2_666 2_666 ?
C46 C45 C43 124(9) 2_666 . ?
O4 C46 O5 133(3) . 2_666 ?
O4 C46 O10 122.7(18) . . ?
O4 C46 C8 120.9(17) . . ?
O5 C46 C8 84.8(14) 2_666 . ?
C45 C46 O4 92(7) 2_666 . ?
C45 C46 O5 80(8) 2_666 2_666 ?
C45 C46 O10 129(9) 2_666 . ?
C45 C46 C8 44(7) 2_666 . ?

loop_
_geom_bond_atom_site_label_1
_geom_bond_atom_site_label_2
_geom_bond_distance
_geom_bond_site_symmetry_2
_geom_bond_publ_flag
Ni1 O1 2.068(2) 2_557 ?
Ni1 O1 2.068(2) . ?
Ni1 O8 2.099(2) 2_557 ?
Ni1 O8 2.099(2) . ?
Ni1 N4 2.069(2) 1_445 ?
Ni1 N4 2.069(2) 2_667 ?
Ni2 O3 2.055(2) . ?
Ni2 O4 2.073(2) . ?
Ni2 O6 2.128(2) . ?
Ni2 N1 2.069(2) . ?
Ni2 N5 2.079(3) . ?
Ni2 N8 2.081(2) 2_556 ?
O1 C1 1.247(4) . ?
O2 C1 1.251(4) . ?
O3 C6 1.251(3) . ?
O4 C45 1.27(2) 2_666 ?
O4 C46 1.20(3) . ?
O5 C45 1.24(3) . ?
O5 C46 1.25(3) 2_666 ?
O10 C45 1.54(2) 2_666 ?
O10 C46 1.26(2) . ?
O6 H6A 0.8700 . ?
O6 H6B 0.8685 . ?
O7 C6 1.257(4) . ?
O8 H8A 0.8634 . ?
O8 H8B 0.8634 . ?
N1 C15 1.305(4) . ?
N1 C26 1.374(4) . ?
N2 C15 1.357(3) . ?
N2 C16 1.420(3) . ?
N2 C25 1.387(4) . ?
N3 C18 1.427(4) . ?
N3 C19 1.351(4) . ?
N3 C21 1.386(4) . ?
N4 C19 1.314(4) . ?
N4 C20 1.375(4) . ?
N5 C27 1.302(4) . ?
N5 C38 1.372(4) . ?
N6 C27 1.354(4) . ?
N6 C28 1.430(4) . ?
N6 C37 1.376(4) . ?
N7 C30 1.436(4) . ?
N7 C31 1.346(3) . ?
N7 C33 1.387(4) . ?
N8 C31 1.318(4) . ?
N8 C32 1.375(3) . ?
C1 C2 1.537(4) . ?
C2 H2A 0.9700 . ?
C2 H2B 0.9700 . ?
C2 C3 1.510(5) . ?
C3 C4 1.391(5) . ?
C3 C42 1.389(5) . ?
C4 C5 1.510(5) . ?
C4 C39 1.398(5) . ?
C5 H5A 0.9700 . ?
C5 H5B 0.9700 . ?
C5 C6 1.526(4) . ?
C8 H8C 0.9700 . ?
C8 H8D 0.9700 . ?
C8 C9 1.503(12) . ?
C8 C46 1.53(2) . ?
C9 C14 1.498(10) . ?
C9 C10 1.401(8) . ?
C14 H14 0.9300 . ?
C14 C13 1.171(10) . ?
C13 H13 0.9300 . ?
C13 C12 1.555(14) . ?
C12 H12 0.9300 . ?
C12 C11 1.312(10) . ?
C11 H11 0.9300 . ?
C11 C10 1.440(10) . ?
C10 C43 1.501(10) . ?
C15 H15 0.9300 . ?
C16 C17 1.390(4) . ?
C16 C24 1.392(4) . ?
C17 H17 0.9300 . ?
C17 C18 1.384(4) . ?
C18 C22 1.386(4) . ?
C19 H19 0.9300 . ?
C20 H20 0.9300 . ?
C20 C21 1.343(5) . ?
C21 H21 0.9300 . ?
C22 H22 0.9300 . ?
C22 C23 1.382(5) . ?
C23 H23 0.9300 . ?
C23 C24 1.387(5) . ?
C24 H24 0.9300 . ?
C25 H25 0.9300 . ?
C25 C26 1.349(5) . ?
C26 H26 0.9300 . ?
C27 H27 0.9300 . ?
C28 C29 1.386(4) . ?
C28 C36 1.383(4) . ?
C29 H29 0.9300 . ?
C29 C30 1.387(4) . ?
C30 C34 1.374(4) . ?
C31 H31 0.9300 . ?
C32 H32 0.9300 . ?
C32 C33 1.348(4) . ?
C33 H33 0.9300 . ?
C34 H34 0.9300 . ?
C34 C35 1.382(5) . ?
C35 H35 0.9300 . ?
C35 C36 1.389(4) . ?
C36 H36 0.9300 . ?
C37 H37 0.9300 . ?
C37 C38 1.346(5) . ?
C38 H38 0.9300 . ?
C39 H39 0.9300 . ?
C39 C40 1.383(7) . ?
C40 H40 0.9300 . ?
C40 C41 1.368(8) . ?
C41 H41 0.9300 . ?
C41 C42 1.380(7) . ?
C42 H42 0.9300 . ?
O9 H9A 0.8500 . ?
O9 H9B 0.8501 . ?
C43 H43A 0.9700 . ?
C43 H43B 0.9700 . ?
C43 C45 1.53(3) . ?
C45 C46 0.39(2) 2_666 ?

loop_
_geom_torsion_atom_site_label_1
_geom_torsion_atom_site_label_2
_geom_torsion_atom_site_label_3
_geom_torsion_atom_site_label_4
_geom_torsion
_geom_torsion_site_symmetry_1
_geom_torsion_site_symmetry_2
_geom_torsion_site_symmetry_3
_geom_torsion_site_symmetry_4
_geom_torsion_publ_flag
Ni1 O1 C1 O2 21.1(5) . . . . ?
Ni1 O1 C1 C2 -157.8(2) . . . . ?
Ni1 N4 C19 N3 -176.98(19) 1_665 . . . ?
Ni1 N4 C20 C21 177.2(2) 1_665 . . . ?
Ni2 O3 C6 O7 8.6(5) . . . . ?
Ni2 O3 C6 C5 -173.1(2) . . . . ?
Ni2 O4 C46 O5 72.4(19) . . . 2_666 ?
Ni2 O4 C46 O10 10(4) . . . . ?
Ni2 O4 C46 C8 -173.5(10) . . . . ?
Ni2 O4 C46 C45 151(8) . . . 2_666 ?
Ni2 N1 C15 N2 177.76(18) . . . . ?
Ni2 N1 C26 C25 -177.4(2) . . . . ?
Ni2 N5 C27 N6 -176.9(2) . . . . ?
Ni2 N5 C38 C37 177.6(3) . . . . ?
Ni2 N8 C31 N7 -173.04(18) 2_556 . . . ?
Ni2 N8 C32 C33 172.8(2) 2_556 . . . ?
O1 C1 C2 C3 89.6(4) . . . . ?
O2 C1 C2 C3 -89.4(4) . . . . ?
N2 C16 C17 C18 177.3(2) . . . . ?
N2 C16 C24 C23 -178.0(3) . . . . ?
N2 C25 C26 N1 0.2(4) . . . . ?
N3 C18 C22 C23 -179.7(3) . . . . ?
N4 C20 C21 N3 0.1(4) . . . . ?
N6 C28 C29 C30 179.6(3) . . . . ?
N6 C28 C36 C35 179.9(3) . . . . ?
N6 C37 C38 N5 -0.6(4) . . . . ?
N7 C30 C34 C35 178.5(3) . . . . ?
N8 C32 C33 N7 0.5(4) . . . . ?
C1 C2 C3 C4 -91.1(4) . . . . ?
C1 C2 C3 C42 89.8(4) . . . . ?
C2 C3 C4 C5 3.4(4) . . . . ?
C2 C3 C4 C39 -178.2(3) . . . . ?
C2 C3 C42 C41 178.9(4) . . . . ?
C3 C4 C5 C6 -81.0(4) . . . . ?
C3 C4 C39 C40 -1.2(6) . . . . ?
C4 C3 C42 C41 -0.2(6) . . . . ?
C4 C5 C6 O3 10.8(4) . . . . ?
C4 C5 C6 O7 -170.9(3) . . . . ?
C4 C39 C40 C41 1.0(7) . . . . ?
C5 C4 C39 C40 177.2(4) . . . . ?
C8 C9 C14 C13 177.1(9) . . . . ?
C8 C9 C10 C11 179.5(6) . . . . ?
C8 C9 C10 C43 1.8(8) . . . . ?
C9 C8 C46 O4 -92(2) . . . . ?
C9 C8 C46 O5 45.2(14) . . . 2_666 ?
C9 C8 C46 C45 -36(11) . . . 2_666 ?
C9 C14 C13 C12 6.7(12) . . . . ?
C9 C10 C43 C45 101.5(12) . . . . ?
C14 C9 C10 C11 -0.8(8) . . . . ?
C14 C9 C10 C43 -178.5(6) . . . . ?
C14 C13 C12 C11 -7.8(11) . . . . ?
C13 C12 C11 C10 4.8(10) . . . . ?
C12 C11 C10 C9 -0.9(9) . . . . ?
C12 C11 C10 C43 176.9(7) . . . . ?
C11 C10 C43 C45 -76.1(13) . . . . ?
C10 C9 C14 C13 -2.6(11) . . . . ?
C10 C43 C45 O4 3(2) . . . 2_666 ?
C10 C43 C45 O5 -175.5(14) . . . . ?
C10 C43 C45 C46 85(10) . . . 2_666 ?
C15 N1 C26 C25 -0.4(4) . . . . ?
C15 N2 C16 C17 2.4(4) . . . . ?
C15 N2 C16 C24 -178.4(3) . . . . ?
C15 N2 C25 C26 0.1(4) . . . . ?
C16 N2 C15 N1 -178.1(2) . . . . ?
C16 N2 C25 C26 177.9(3) . . . . ?
C16 C17 C18 N3 -178.9(2) . . . . ?
C16 C17 C18 C22 1.2(4) . . . . ?
C17 C16 C24 C23 1.3(5) . . . . ?
C17 C18 C22 C23 0.3(5) . . . . ?
C18 N3 C19 N4 175.1(3) . . . . ?
C18 N3 C21 C20 -175.3(3) . . . . ?
C18 C22 C23 C24 -1.0(5) . . . . ?
C19 N3 C18 C17 26.1(4) . . . . ?
C19 N3 C18 C22 -153.9(3) . . . . ?
C19 N3 C21 C20 0.0(4) . . . . ?
C19 N4 C20 C21 -0.1(4) . . . . ?
C20 N4 C19 N3 0.1(3) . . . . ?
C21 N3 C18 C17 -159.5(3) . . . . ?
C21 N3 C18 C22 20.4(4) . . . . ?
C21 N3 C19 N4 -0.1(3) . . . . ?
C22 C23 C24 C16 0.2(5) . . . . ?
C24 C16 C17 C18 -1.9(4) . . . . ?
C25 N2 C15 N1 -0.3(3) . . . . ?
C25 N2 C16 C17 -175.0(3) . . . . ?
C25 N2 C16 C24 4.3(4) . . . . ?
C26 N1 C15 N2 0.4(3) . . . . ?
C27 N5 C38 C37 -0.4(4) . . . . ?
C27 N6 C28 C29 -10.9(4) . . . . ?
C27 N6 C28 C36 169.4(3) . . . . ?
C27 N6 C37 C38 1.3(4) . . . . ?
C28 N6 C27 N5 -178.8(3) . . . . ?
C28 N6 C37 C38 178.4(3) . . . . ?
C28 C29 C30 N7 -178.0(3) . . . . ?
C28 C29 C30 C34 0.7(4) . . . . ?
C29 C28 C36 C35 0.2(5) . . . . ?
C29 C30 C34 C35 -0.3(5) . . . . ?
C30 N7 C31 N8 -178.6(3) . . . . ?
C30 N7 C33 C32 178.6(3) . . . . ?
C30 C34 C35 C36 -0.2(5) . . . . ?
C31 N7 C30 C29 -111.7(3) . . . . ?
C31 N7 C30 C34 69.5(4) . . . . ?
C31 N7 C33 C32 -0.8(3) . . . . ?
C31 N8 C32 C33 0.1(3) . . . . ?
C32 N8 C31 N7 -0.6(3) . . . . ?
C33 N7 C30 C29 69.0(4) . . . . ?
C33 N7 C30 C34 -109.8(3) . . . . ?
C33 N7 C31 N8 0.9(3) . . . . ?
C34 C35 C36 C28 0.3(5) . . . . ?
C36 C28 C29 C30 -0.7(4) . . . . ?
C37 N6 C27 N5 -1.6(4) . . . . ?
C37 N6 C28 C29 172.5(3) . . . . ?
C37 N6 C28 C36 -7.2(5) . . . . ?
C38 N5 C27 N6 1.3(4) . . . . ?
C39 C4 C5 C6 100.6(4) . . . . ?
C39 C40 C41 C42 -0.3(8) . . . . ?
C40 C41 C42 C3 -0.1(7) . . . . ?
C42 C3 C4 C5 -177.6(3) . . . . ?
C42 C3 C4 C39 0.8(5) . . . . ?
C45 O4 C46 O5 -79(9) 2_666 . . 2_666 ?
C45 O4 C46 O10 -141(11) 2_666 . . . ?
C45 O4 C46 C8 35(7) 2_666 . . . ?
C45 O10 C46 O4 126(14) 2_666 . . . ?
C46 O5 C45 O4 58(7) 2_666 . . 2_666 ?
C46 O5 C45 C43 -124(9) 2_666 . . . ?
C46 C8 C9 C14 -75.0(13) . . . . ?
C46 C8 C9 C10 104.7(12) . . . . ?
